data_4122068
loop_
_publ_author_name
'Letko, Christopher S.'
'Panetier, Julien A.'
'Head-Gordon, Martin'
'Tilley, T. Don'

_publ_section_title
;
 Mechanism of the electrocatalytic reduction of protons with
 diaryldithiolene cobalt complexes.
;
_journal_issue 26
_journal_name_full 'Journal of the American Chemical Society'
_journal_page_first 9364
_journal_page_last 9376
_journal_paper_doi 10.1021/ja5019755
_journal_volume 136
_journal_year 2014
_chemical_formula_moiety 'C28 H16 Br4 Co S4, 2(C16 H36 N)'
_chemical_formula_sum 'C60 H88 Br4 Co N2 S4'
_chemical_formula_weight 1344.13
_chemical_name_systematic
;
 ? 
;
_space_group_crystal_system monoclinic
_space_group_IT_number 14
_space_group_name_Hall '-P 2yn'
_space_group_name_H-M_alt 'P 1 21/n 1'
_symmetry_space_group_name_Hall '-P 2yn'
_symmetry_space_group_name_H-M 'P 1 21/n 1'
_atom_sites_solution_hydrogens geom
_atom_sites_solution_primary direct
_atom_sites_solution_secondary difmap
_audit_creation_date 2013-08-11
_audit_creation_method
;
  Olex2 1.2
  (compiled Apr 23 2013 17:59:47, GUI svn.r4466)
;
_cell_angle_alpha 90.00
_cell_angle_beta 108.792(3)
_cell_angle_gamma 90.00
_cell_formula_units_Z 4
_cell_length_a 17.0015(10)
_cell_length_b 20.7933(11)
_cell_length_c 18.6110(9)
_cell_measurement_reflns_used 9873
_cell_measurement_temperature 100(2)
_cell_measurement_theta_max 23.9379
_cell_measurement_theta_min 2.1997
_cell_volume 6228.6(6)
_computing_cell_refinement 'Bruker APEX2 v. 2009.1'
_computing_data_collection 'Bruker APEX2 v. 2009.1'
_computing_data_reduction 'Bruker APEX2 v. 2009.1'
_computing_molecular_graphics WINGX
_computing_publication_material OLEX2
_computing_structure_refinement 'SHELXL-97 (Sheldrick, 2008)'
_computing_structure_solution 'SHELXS-97 (Sheldrick, 2008)'
_diffrn_ambient_temperature 100(2)
_diffrn_detector_area_resol_mean 8.366
_diffrn_measured_fraction_theta_full 0.994
_diffrn_measured_fraction_theta_max 0.994
_diffrn_measurement_device_type 'Bruker APEX-II CCD'
_diffrn_measurement_method '\f and \w scans'
_diffrn_radiation_monochromator graphite
_diffrn_radiation_type MoK\a
_diffrn_radiation_wavelength 0.71073
_diffrn_reflns_av_R_equivalents 0.1247
_diffrn_reflns_av_unetI/netI 0.1015
_diffrn_reflns_limit_h_max 20
_diffrn_reflns_limit_h_min -20
_diffrn_reflns_limit_k_max 25
_diffrn_reflns_limit_k_min -25
_diffrn_reflns_limit_l_max 22
_diffrn_reflns_limit_l_min -21
_diffrn_reflns_number 82978
_diffrn_reflns_theta_full 25.41
_diffrn_reflns_theta_max 25.41
_diffrn_reflns_theta_min 1.41
_diffrn_source 'fine-focus sealed tube'
_exptl_absorpt_coefficient_mu 3.013
_exptl_absorpt_correction_T_max 0.7138
_exptl_absorpt_correction_T_min 0.4651
_exptl_absorpt_correction_type multi-scan
_exptl_absorpt_process_details SADABS
_exptl_crystal_colour orange
_exptl_crystal_density_diffrn 1.433
_exptl_crystal_density_method 'not measured'
_exptl_crystal_description plate
_exptl_crystal_F_000 2772
_exptl_crystal_size_max 0.3
_exptl_crystal_size_mid 0.13
_exptl_crystal_size_min 0.12
_refine_diff_density_max 0.876
_refine_diff_density_min -0.507
_refine_diff_density_rms 0.111
_refine_ls_extinction_method none
_refine_ls_goodness_of_fit_ref 1.016
_refine_ls_hydrogen_treatment constr
_refine_ls_matrix_type full
_refine_ls_number_parameters 652
_refine_ls_number_reflns 11419
_refine_ls_number_restraints 0
_refine_ls_restrained_S_all 1.016
_refine_ls_R_factor_all 0.1157
_refine_ls_R_factor_gt 0.0524
_refine_ls_shift/su_max 0.002
_refine_ls_shift/su_mean 0.000
_refine_ls_structure_factor_coef Fsqd
_refine_ls_weighting_details 'calc w=1/[\s^2^(Fo^2^)+(0.0434P)^2^+8.1403P] where P=(Fo^2^+2Fc^2^)/3'
_refine_ls_weighting_scheme calc
_refine_ls_wR_factor_gt 0.0994
_refine_ls_wR_factor_ref 0.1190
_reflns_number_gt 6936
_reflns_number_total 11419
_reflns_threshold_expression >2sigma(I)
_cod_data_source_file ja5019755_si_002.cif
_cod_data_source_block '[NBu4]2[1Br]'
_cod_depositor_comments 'Adding full bibliography for 4122065--4122071.cif.'
_cod_database_code 4122068
_olex2_refinement_description
;
1. Fixed Uiso
 At 1.2 times of:
  All C(H) groups, All C(H,H) groups, All C(H,H,H,H) groups
 At 1.5 times of:
  All C(H,H,H) groups
2. Uiso/Uaniso restraints and constraints
Uanis(C36B) = Uanis(C36A)
3. Others
 Fixed Sof: H35A(0.64) H35B(0.64) H35C(0.36) H35D(0.36) C36A(0.64) H36A(0.64)
 H36B(0.64) H36C(0.64) C36B(0.36) H36D(0.36) H36E(0.36) H36F(0.36)
4.a Secondary CH2 refined with riding coordinates:
 C38(H38A,H38B), C41(H41A,H41B), C31(H31A,H31B), C37(H37A,H37B), C30(H30A,
 H30B), C39(H39A,H39B), C29(H29A,H29B), C33(H33A,H33B), C57(H57A,H57B),
 C58(H58A,H58B), C50(H50A,H50B), C46(H46A,H46B), C45(H45A,H45B), C49(H49A,H49B),
  C47(H47A,H47B), C43(H43A,H43B), C59(H59A,H59B), C51(H51A,H51B), C42(H42A,
 H42B), C34(H34A,H34B), C53(H53A,H53B), C54(H54A,H54B), C35(H35A,H35B),
 C35(H35C,H35D), C55(H55A,H55B)
4.b Aromatic/amide H refined with riding coordinates:
 C21(H21), C18(H18), C6(H6), C4(H4), C20(H20), C11(H11), C10(H10), C24(H24),
 C7(H7), C13(H13), C25(H25), C3(H3), C17(H17), C27(H27), C14(H14), C28(H28)
4.c Idealised Me refined as rotating group:
 C60(H60A,H60B,H60C), C52(H52A,H52B,H52C), C44(H44A,H44B,H44C), C32(H32A,H32B,
 H32C), C48(H48A,H48B,H48C), C56(H56A,H56B,H56C), C36A(H36A,H36B,H36C),
 C40(H40A,H40B,H40C), C36B(H36D,H36E,H36F)
;

loop_
_space_group_symop_id
_space_group_symop_operation_xyz
1 'x, y, z'
2 '-x+1/2, y+1/2, -z+1/2'
3 '-x, -y, -z'
4 'x-1/2, -y-1/2, z-1/2'

loop_
_atom_site_label
_atom_site_type_symbol
_atom_site_fract_x
_atom_site_fract_y
_atom_site_fract_z
_atom_site_U_iso_or_equiv
_atom_site_adp_type
_atom_site_occupancy
_atom_site_symmetry_multiplicity
_atom_site_calc_flag
_atom_site_refinement_flags
_atom_site_disorder_assembly
_atom_site_disorder_group
Br3 Br 0.48957(4) 0.11323(3) 0.80358(3) 0.04011(18) Uani 1 1 d . . .
Co1 Co 0.36126(4) 0.24630(3) 1.21734(4) 0.01921(17) Uani 1 1 d . . .
Br1 Br -0.07188(4) 0.09215(3) 1.35984(3) 0.04381(19) Uani 1 1 d . . .
Br2 Br 0.26704(4) 0.36909(3) 1.65208(3) 0.03574(17) Uani 1 1 d . . .
Br4 Br 0.79026(4) 0.42659(3) 1.09145(4) 0.04078(18) Uani 1 1 d . . .
S3 S 0.37273(8) 0.19125(6) 1.12188(7) 0.0224(3) Uani 1 1 d . . .
S4 S 0.46016(8) 0.30977(6) 1.21089(7) 0.0229(3) Uani 1 1 d . . .
S2 S 0.36961(8) 0.28782(6) 1.32619(7) 0.0234(3) Uani 1 1 d . . .
S1 S 0.24773(8) 0.19638(6) 1.21502(7) 0.0212(3) Uani 1 1 d . . .
C2 C 0.1593(3) 0.1864(2) 1.3156(3) 0.0174(12) Uani 1 1 d . . .
C9 C 0.2774(3) 0.2828(2) 1.4222(3) 0.0185(12) Uani 1 1 d . . .
C5 C 0.0221(3) 0.1298(2) 1.3421(3) 0.0265(13) Uani 1 1 d . . .
C19 C 0.4833(3) 0.1485(3) 0.8962(3) 0.0239(13) Uani 1 1 d . . .
C16 C 0.4680(3) 0.2015(2) 1.0281(3) 0.0187(12) Uani 1 1 d . . .
C21 C 0.4728(3) 0.1349(2) 1.0195(3) 0.0244(13) Uani 1 1 d . . .
H21 H 0.4707 0.1074 1.0595 0.029 Uiso 1 1 calc R . .
C26 C 0.6980(3) 0.3813(3) 1.1041(3) 0.0269(13) Uani 1 1 d . . .
C23 C 0.5633(3) 0.3159(2) 1.1240(3) 0.0180(12) Uani 1 1 d . . .
C1 C 0.2308(3) 0.2169(2) 1.3008(3) 0.0169(11) Uani 1 1 d . . .
C18 C 0.4797(3) 0.2142(3) 0.9026(3) 0.0247(13) Uani 1 1 d . . .
H18 H 0.4818 0.2413 0.8622 0.030 Uiso 1 1 calc R . .
C6 C 0.0977(3) 0.1306(2) 1.3990(3) 0.0245(13) Uani 1 1 d . . .
H6 H 0.1033 0.1119 1.4470 0.029 Uiso 1 1 calc R . .
C15 C 0.4534(3) 0.2288(2) 1.0961(3) 0.0188(12) Uani 1 1 d . . .
C4 C 0.0134(3) 0.1557(3) 1.2713(3) 0.0280(14) Uani 1 1 d . . .
H4 H -0.0388 0.1551 1.2322 0.034 Uiso 1 1 calc R . .
C20 C 0.4806(3) 0.1085(3) 0.9541(3) 0.0252(13) Uani 1 1 d . . .
H20 H 0.4841 0.0632 0.9492 0.030 Uiso 1 1 calc R . .
C11 C 0.1991(3) 0.3300(2) 1.4972(3) 0.0248(13) Uani 1 1 d . . .
H11 H 0.1478 0.3443 1.5014 0.030 Uiso 1 1 calc R . .
C12 C 0.2709(3) 0.3334(2) 1.5588(3) 0.0242(13) Uani 1 1 d . . .
C10 C 0.2026(3) 0.3055(2) 1.4293(3) 0.0184(12) Uani 1 1 d . . .
H10 H 0.1535 0.3040 1.3866 0.022 Uiso 1 1 calc R . .
C24 C 0.5648(3) 0.3829(2) 1.1217(3) 0.0242(13) Uani 1 1 d . . .
H24 H 0.5192 0.4065 1.1272 0.029 Uiso 1 1 calc R . .
C7 C 0.1645(3) 0.1587(2) 1.3859(3) 0.0241(13) Uani 1 1 d . . .
H7 H 0.2163 0.1595 1.4256 0.029 Uiso 1 1 calc R . .
C13 C 0.3454(3) 0.3113(2) 1.5541(3) 0.0251(13) Uani 1 1 d . . .
H13 H 0.3943 0.3132 1.5969 0.030 Uiso 1 1 calc R . .
C25 C 0.6319(3) 0.4159(3) 1.1117(3) 0.0264(13) Uani 1 1 d . . .
H25 H 0.6321 0.4616 1.1101 0.032 Uiso 1 1 calc R . .
C3 C 0.0823(3) 0.1825(2) 1.2587(3) 0.0254(13) Uani 1 1 d . . .
H3 H 0.0770 0.1987 1.2097 0.031 Uiso 1 1 calc R . .
C17 C 0.4730(3) 0.2403(3) 0.9689(3) 0.0239(13) Uani 1 1 d . . .
H17 H 0.4718 0.2857 0.9740 0.029 Uiso 1 1 calc R . .
C22 C 0.4924(3) 0.2809(2) 1.1361(3) 0.0206(12) Uani 1 1 d . . .
C8 C 0.2843(3) 0.2581(2) 1.3492(3) 0.0183(12) Uani 1 1 d . . .
C27 C 0.6992(3) 0.3154(3) 1.1063(3) 0.0269(13) Uani 1 1 d . . .
H27 H 0.7455 0.2923 1.1017 0.032 Uiso 1 1 calc R . .
C14 C 0.3478(3) 0.2863(2) 1.4861(3) 0.0243(13) Uani 1 1 d . . .
H14 H 0.3992 0.2711 1.4829 0.029 Uiso 1 1 calc R . .
C28 C 0.6318(3) 0.2829(3) 1.1155(3) 0.0255(13) Uani 1 1 d . . .
H28 H 0.6321 0.2372 1.1161 0.031 Uiso 1 1 calc R . .
N1 N 0.2578(3) -0.01958(19) 1.2435(2) 0.0247(11) Uani 1 1 d . . .
C38 C 0.3614(4) -0.1094(3) 1.3022(3) 0.0385(16) Uani 1 1 d . . .
H38A H 0.4034 -0.0748 1.3108 0.046 Uiso 1 1 calc R . .
H38B H 0.3589 -0.1314 1.2544 0.046 Uiso 1 1 calc R . .
C41 C 0.2555(4) -0.0358(3) 1.1642(3) 0.0444(17) Uani 1 1 d . . .
H41A H 0.3123 -0.0478 1.1657 0.053 Uiso 1 1 calc R . .
H41B H 0.2198 -0.0741 1.1474 0.053 Uiso 1 1 calc R . .
C31 C 0.0250(4) -0.0004(3) 1.2192(4) 0.0497(18) Uani 1 1 d . . .
H31A H 0.0331 0.0002 1.2743 0.060 Uiso 1 1 calc R . .
H31B H 0.0237 0.0449 1.2026 0.060 Uiso 1 1 calc R . .
C37 C 0.2794(4) -0.0798(3) 1.2928(3) 0.0373(15) Uani 1 1 d . . .
H37A H 0.2769 -0.0689 1.3437 0.045 Uiso 1 1 calc R . .
H37B H 0.2360 -0.1125 1.2707 0.045 Uiso 1 1 calc R . .
C30 C 0.1001(4) -0.0319(3) 1.2083(3) 0.0390(16) Uani 1 1 d . . .
H30A H 0.1072 -0.0755 1.2307 0.047 Uiso 1 1 calc R . .
H30B H 0.0920 -0.0360 1.1534 0.047 Uiso 1 1 calc R . .
C39 C 0.3897(4) -0.1563(3) 1.3653(3) 0.0441(17) Uani 1 1 d . . .
H39A H 0.3522 -0.1941 1.3535 0.053 Uiso 1 1 calc R . .
H39B H 0.3855 -0.1363 1.4122 0.053 Uiso 1 1 calc R . .
C29 C 0.1760(4) 0.0074(3) 1.2453(3) 0.0398(16) Uani 1 1 d . . .
H29A H 0.1801 0.0140 1.2990 0.048 Uiso 1 1 calc R . .
H29B H 0.1682 0.0502 1.2207 0.048 Uiso 1 1 calc R . .
C33 C 0.3237(4) 0.0331(3) 1.2770(4) 0.0515(19) Uani 1 1 d . . .
H33A H 0.3768 0.0182 1.2715 0.062 Uiso 1 1 calc R . .
H33B H 0.3067 0.0720 1.2452 0.062 Uiso 1 1 calc R . .
N2 N 0.1788(3) 0.2572(2) 0.9094(2) 0.0303(12) Uani 1 1 d . . .
C57 C 0.2596(4) 0.2953(3) 0.9430(3) 0.0354(15) Uani 1 1 d . . .
H57A H 0.3042 0.2644 0.9686 0.042 Uiso 1 1 calc R . .
H57B H 0.2743 0.3147 0.9005 0.042 Uiso 1 1 calc R . .
C58 C 0.2600(4) 0.3480(3) 0.9989(3) 0.0378(15) Uani 1 1 d . . .
H58A H 0.2066 0.3716 0.9813 0.045 Uiso 1 1 calc R . .
H58B H 0.2654 0.3287 1.0489 0.045 Uiso 1 1 calc R . .
C50 C 0.2454(4) 0.1544(3) 0.8777(3) 0.0430(16) Uani 1 1 d . . .
H50A H 0.2240 0.1261 0.9100 0.052 Uiso 1 1 calc R . .
H50B H 0.3014 0.1694 0.9082 0.052 Uiso 1 1 calc R . .
C46 C 0.0897(4) 0.1762(3) 0.9553(3) 0.0423(16) Uani 1 1 d . . .
H46A H 0.0392 0.1971 0.9211 0.051 Uiso 1 1 calc R . .
H46B H 0.1037 0.1395 0.9278 0.051 Uiso 1 1 calc R . .
C45 C 0.1603(4) 0.2235(3) 0.9762(3) 0.0383(16) Uani 1 1 d . . .
H45A H 0.2112 0.2008 1.0069 0.046 Uiso 1 1 calc R . .
H45B H 0.1482 0.2570 1.0090 0.046 Uiso 1 1 calc R . .
C49 C 0.1889(4) 0.2108(3) 0.8519(3) 0.0419(16) Uani 1 1 d . . .
H49A H 0.2085 0.2353 0.8153 0.050 Uiso 1 1 calc R . .
H49B H 0.1330 0.1939 0.8235 0.050 Uiso 1 1 calc R . .
C60 C 0.3396(4) 0.4463(3) 1.0645(3) 0.0407(16) Uani 1 1 d . . .
H60A H 0.2875 0.4705 1.0527 0.061 Uiso 1 1 calc R . .
H60B H 0.3845 0.4753 1.0631 0.061 Uiso 1 1 calc R . .
H60C H 0.3529 0.4273 1.1152 0.061 Uiso 1 1 calc R . .
C47 C 0.0729(4) 0.1524(3) 1.0244(3) 0.0377(15) Uani 1 1 d . . .
H47A H 0.0508 0.1883 1.0471 0.045 Uiso 1 1 calc R . .
H47B H 0.1261 0.1385 1.0619 0.045 Uiso 1 1 calc R . .
C43 C 0.2354(4) -0.0023(3) 1.0295(3) 0.0396(16) Uani 1 1 d . . .
H43A H 0.2116 -0.0456 1.0140 0.047 Uiso 1 1 calc R . .
H43B H 0.2037 0.0287 0.9906 0.047 Uiso 1 1 calc R . .
C59 C 0.3303(4) 0.3939(3) 1.0070(3) 0.0377(15) Uani 1 1 d . . .
H59A H 0.3827 0.3690 1.0208 0.045 Uiso 1 1 calc R . .
H59B H 0.3227 0.4140 0.9570 0.045 Uiso 1 1 calc R . .
C52 C 0.2821(4) 0.0512(3) 0.8213(4) 0.0501(18) Uani 1 1 d . . .
H52A H 0.2842 0.0334 0.7732 0.075 Uiso 1 1 calc R . .
H52B H 0.2452 0.0248 0.8402 0.075 Uiso 1 1 calc R . .
H52C H 0.3380 0.0512 0.8585 0.075 Uiso 1 1 calc R . .
C44 C 0.3263(4) -0.0021(3) 1.0318(3) 0.0417(16) Uani 1 1 d . . .
H44A H 0.3298 -0.0173 0.9831 0.063 Uiso 1 1 calc R . .
H44B H 0.3589 -0.0306 1.0725 0.063 Uiso 1 1 calc R . .
H44C H 0.3485 0.0417 1.0414 0.063 Uiso 1 1 calc R . .
C51 C 0.2504(4) 0.1173(3) 0.8092(3) 0.0451(17) Uani 1 1 d . . .
H51A H 0.1940 0.1160 0.7714 0.054 Uiso 1 1 calc R . .
H51B H 0.2860 0.1420 0.7863 0.054 Uiso 1 1 calc R . .
C42 C 0.2250(4) 0.0152(3) 1.1063(4) 0.056(2) Uani 1 1 d . . .
H42A H 0.2557 0.0555 1.1252 0.067 Uiso 1 1 calc R . .
H42B H 0.1655 0.0232 1.0987 0.067 Uiso 1 1 calc R . .
C32 C -0.0560(4) -0.0281(4) 1.1812(4) 0.065(2) Uani 1 1 d . . .
H32A H -0.0645 -0.0313 1.1267 0.098 Uiso 1 1 calc R . .
H32B H -0.0991 -0.0007 1.1895 0.098 Uiso 1 1 calc R . .
H32C H -0.0590 -0.0711 1.2017 0.098 Uiso 1 1 calc R . .
C48 C 0.0120(4) 0.0968(3) 1.0095(4) 0.0505(18) Uani 1 1 d . . .
H48A H -0.0387 0.1085 0.9685 0.076 Uiso 1 1 calc R . .
H48B H -0.0016 0.0874 1.0557 0.076 Uiso 1 1 calc R . .
H48C H 0.0371 0.0588 0.9946 0.076 Uiso 1 1 calc R . .
C34 C 0.3400(5) 0.0520(3) 1.3554(4) 0.068(2) Uani 1 1 d . B .
H34A H 0.3518 0.0127 1.3871 0.082 Uiso 1 1 calc R . .
H34B H 0.2887 0.0714 1.3601 0.082 Uiso 1 1 calc R . .
C53 C 0.1074(4) 0.3019(3) 0.8704(4) 0.0519(19) Uani 1 1 d . . .
H53A H 0.0573 0.2754 0.8469 0.062 Uiso 1 1 calc R . .
H53B H 0.0960 0.3289 0.9097 0.062 Uiso 1 1 calc R . .
C54 C 0.1192(5) 0.3452(4) 0.8109(4) 0.065(2) Uani 1 1 d . . .
H54A H 0.1694 0.3714 0.8348 0.077 Uiso 1 1 calc R . .
H54B H 0.1311 0.3178 0.7721 0.077 Uiso 1 1 calc R . .
C35 C 0.4085(5) 0.0975(4) 1.3866(5) 0.092(3) Uani 1 1 d . . .
H35A H 0.4575 0.0774 1.3779 0.110 Uiso 0.64 1 calc PR A 1
H35B H 0.3945 0.1355 1.3528 0.110 Uiso 0.64 1 calc PR A 1
H35C H 0.3923 0.1324 1.4151 0.110 Uiso 0.36 1 calc PR A 2
H35D H 0.4270 0.1165 1.3460 0.110 Uiso 0.36 1 calc PR A 2
C56 C 0.0643(6) 0.4348(4) 0.7212(5) 0.095(3) Uani 1 1 d . . .
H56A H 0.0898 0.4153 0.6861 0.143 Uiso 1 1 calc R . .
H56B H 0.0999 0.4696 0.7493 0.143 Uiso 1 1 calc R . .
H56C H 0.0096 0.4521 0.6925 0.143 Uiso 1 1 calc R . .
C55 C 0.0552(6) 0.3871(4) 0.7733(5) 0.098(3) Uani 1 1 d . . .
H55A H 0.0390 0.4101 0.8129 0.117 Uiso 1 1 calc R . .
H55B H 0.0072 0.3600 0.7453 0.117 Uiso 1 1 calc R . .
C36A C 0.4351(8) 0.1202(5) 1.4541(6) 0.072(3) Uani 0.64 1 d P B 1
H36A H 0.3943 0.1506 1.4614 0.109 Uiso 0.64 1 calc PR B 1
H36B H 0.4880 0.1423 1.4617 0.109 Uiso 0.64 1 calc PR B 1
H36C H 0.4432 0.0849 1.4907 0.109 Uiso 0.64 1 calc PR B 1
C40 C 0.4778(4) -0.1789(3) 1.3796(4) 0.071(2) Uani 1 1 d . . .
H40A H 0.4812 -0.2029 1.3355 0.107 Uiso 1 1 calc R . .
H40B H 0.4945 -0.2067 1.4245 0.107 Uiso 1 1 calc R . .
H40C H 0.5149 -0.1416 1.3883 0.107 Uiso 1 1 calc R . .
C36B C 0.4822(13) 0.0510(10) 1.4440(11) 0.072(3) Uani 0.36 1 d P B 2
H36D H 0.4601 0.0291 1.4801 0.109 Uiso 0.36 1 calc PR B 2
H36E H 0.5298 0.0776 1.4719 0.109 Uiso 0.36 1 calc PR B 2
H36F H 0.5000 0.0189 1.4139 0.109 Uiso 0.36 1 calc PR B 2

loop_
_atom_site_aniso_label
_atom_site_aniso_U_11
_atom_site_aniso_U_22
_atom_site_aniso_U_33
_atom_site_aniso_U_23
_atom_site_aniso_U_13
_atom_site_aniso_U_12
Br3 0.0413(4) 0.0525(4) 0.0356(4) -0.0200(3) 0.0251(3) -0.0129(3)
Co1 0.0175(4) 0.0246(4) 0.0171(4) 0.0000(3) 0.0078(3) 0.0002(3)
Br1 0.0461(4) 0.0547(4) 0.0411(4) -0.0084(3) 0.0286(3) -0.0255(3)
Br2 0.0350(4) 0.0443(4) 0.0329(3) -0.0180(3) 0.0178(3) -0.0057(3)
Br4 0.0293(3) 0.0493(4) 0.0487(4) 0.0036(3) 0.0195(3) -0.0098(3)
S3 0.0232(8) 0.0262(8) 0.0210(7) -0.0027(6) 0.0114(6) -0.0042(6)
S4 0.0219(8) 0.0276(8) 0.0230(8) -0.0055(6) 0.0126(6) -0.0040(6)
S2 0.0199(7) 0.0317(8) 0.0212(7) -0.0061(6) 0.0100(6) -0.0052(6)
S1 0.0218(7) 0.0252(7) 0.0178(7) -0.0021(6) 0.0081(6) -0.0024(6)
C2 0.023(3) 0.014(3) 0.016(3) -0.007(2) 0.008(2) -0.005(2)
C9 0.020(3) 0.016(3) 0.020(3) -0.001(2) 0.007(2) -0.002(2)
C5 0.031(3) 0.029(3) 0.028(3) -0.009(3) 0.021(3) -0.010(3)
C19 0.020(3) 0.036(4) 0.020(3) -0.010(3) 0.012(3) -0.007(3)
C16 0.008(3) 0.029(3) 0.019(3) -0.001(2) 0.004(2) -0.001(2)
C21 0.024(3) 0.025(3) 0.028(3) 0.001(2) 0.013(3) -0.003(2)
C26 0.028(3) 0.033(4) 0.019(3) 0.004(2) 0.007(3) -0.006(3)
C23 0.016(3) 0.028(3) 0.010(3) -0.004(2) 0.003(2) -0.003(2)
C1 0.016(3) 0.015(3) 0.020(3) 0.006(2) 0.005(2) 0.001(2)
C18 0.021(3) 0.035(3) 0.022(3) -0.001(3) 0.012(3) -0.007(3)
C6 0.038(4) 0.018(3) 0.021(3) -0.002(2) 0.014(3) -0.005(3)
C15 0.019(3) 0.024(3) 0.015(3) 0.001(2) 0.008(2) 0.000(2)
C4 0.025(3) 0.037(3) 0.022(3) -0.010(3) 0.008(3) -0.012(3)
C20 0.018(3) 0.022(3) 0.036(3) -0.008(3) 0.010(3) -0.004(2)
C11 0.024(3) 0.026(3) 0.029(3) -0.003(2) 0.015(3) 0.004(3)
C12 0.028(3) 0.026(3) 0.022(3) -0.004(2) 0.012(3) -0.002(3)
C10 0.018(3) 0.015(3) 0.023(3) -0.001(2) 0.008(2) -0.002(2)
C24 0.021(3) 0.027(3) 0.025(3) -0.006(2) 0.008(3) 0.003(3)
C7 0.025(3) 0.022(3) 0.024(3) -0.004(2) 0.006(3) -0.003(3)
C13 0.017(3) 0.035(3) 0.021(3) -0.006(2) 0.004(3) -0.005(3)
C25 0.029(3) 0.025(3) 0.025(3) 0.003(2) 0.009(3) -0.005(3)
C3 0.025(3) 0.032(3) 0.022(3) 0.001(2) 0.012(3) -0.007(3)
C17 0.027(3) 0.025(3) 0.023(3) -0.004(2) 0.014(3) 0.002(3)
C22 0.023(3) 0.023(3) 0.017(3) 0.000(2) 0.008(2) 0.002(2)
C8 0.012(3) 0.022(3) 0.020(3) 0.006(2) 0.004(2) 0.001(2)
C27 0.023(3) 0.032(4) 0.026(3) -0.003(2) 0.007(3) 0.002(3)
C14 0.017(3) 0.031(3) 0.026(3) -0.005(2) 0.010(3) -0.001(2)
C28 0.025(3) 0.027(3) 0.028(3) -0.008(2) 0.013(3) -0.003(3)
N1 0.021(3) 0.021(2) 0.035(3) 0.003(2) 0.014(2) 0.005(2)
C38 0.045(4) 0.027(3) 0.041(4) 0.000(3) 0.010(3) 0.004(3)
C41 0.034(4) 0.066(5) 0.037(4) 0.009(3) 0.016(3) 0.012(3)
C31 0.031(4) 0.065(5) 0.055(4) 0.009(4) 0.017(4) 0.011(4)
C37 0.036(4) 0.037(4) 0.042(4) -0.002(3) 0.018(3) -0.002(3)
C30 0.035(4) 0.055(4) 0.028(4) -0.001(3) 0.013(3) -0.003(3)
C39 0.037(4) 0.041(4) 0.049(4) 0.005(3) 0.006(3) -0.002(3)
C29 0.039(4) 0.043(4) 0.043(4) 0.009(3) 0.021(3) 0.008(3)
C33 0.043(4) 0.032(4) 0.077(5) 0.012(4) 0.016(4) 0.006(3)
N2 0.032(3) 0.031(3) 0.023(3) -0.005(2) 0.001(2) 0.005(2)
C57 0.034(4) 0.031(3) 0.043(4) -0.005(3) 0.015(3) -0.002(3)
C58 0.026(3) 0.034(4) 0.053(4) -0.005(3) 0.012(3) 0.005(3)
C50 0.035(4) 0.048(4) 0.053(4) -0.002(3) 0.024(3) 0.007(3)
C46 0.035(4) 0.043(4) 0.050(4) -0.003(3) 0.015(3) -0.001(3)
C45 0.026(3) 0.044(4) 0.045(4) -0.011(3) 0.012(3) 0.000(3)
C49 0.048(4) 0.039(4) 0.046(4) -0.008(3) 0.026(3) -0.001(3)
C60 0.033(4) 0.037(4) 0.052(4) -0.006(3) 0.014(3) 0.001(3)
C47 0.029(4) 0.033(4) 0.054(4) -0.006(3) 0.016(3) 0.003(3)
C43 0.046(4) 0.042(4) 0.031(4) 0.012(3) 0.014(3) 0.010(3)
C59 0.038(4) 0.031(3) 0.048(4) -0.008(3) 0.019(3) 0.004(3)
C52 0.056(5) 0.043(4) 0.053(4) 0.000(3) 0.020(4) 0.004(4)
C44 0.039(4) 0.055(4) 0.038(4) 0.005(3) 0.021(3) -0.003(3)
C51 0.039(4) 0.050(4) 0.049(4) -0.014(3) 0.018(3) -0.001(3)
C42 0.040(4) 0.070(5) 0.067(5) 0.037(4) 0.029(4) 0.018(4)
C32 0.039(4) 0.084(6) 0.067(5) -0.020(4) 0.010(4) -0.007(4)
C48 0.049(4) 0.047(4) 0.063(5) -0.010(3) 0.030(4) -0.001(3)
C34 0.063(5) 0.042(4) 0.069(6) 0.011(4) -0.020(4) -0.013(4)
C53 0.043(4) 0.042(4) 0.065(5) 0.004(3) 0.008(4) 0.007(3)
C54 0.065(5) 0.063(5) 0.063(5) 0.033(4) 0.018(4) 0.021(4)
C35 0.055(5) 0.048(5) 0.137(8) -0.035(5) -0.018(6) 0.006(4)
C56 0.127(9) 0.065(6) 0.072(6) 0.020(5) 0.003(6) 0.001(6)
C55 0.120(8) 0.070(6) 0.076(6) 0.019(5) -0.007(6) 0.013(6)
C36A 0.072(8) 0.057(7) 0.062(7) -0.008(6) -0.016(6) -0.011(6)
C40 0.057(5) 0.061(5) 0.082(6) 0.021(4) 0.003(5) 0.009(4)
C36B 0.072(8) 0.057(7) 0.062(7) -0.008(6) -0.016(6) -0.011(6)

loop_
_atom_type_symbol
_atom_type_description
_atom_type_scat_dispersion_real
_atom_type_scat_dispersion_imag
_atom_type_scat_source
C C 0.0033 0.0016 'International Tables Vol C Tables 4.2.6.8 and 6.1.1.4'
H H 0.0000 0.0000 'International Tables Vol C Tables 4.2.6.8 and 6.1.1.4'
N N 0.0061 0.0033 'International Tables Vol C Tables 4.2.6.8 and 6.1.1.4'
S S 0.1246 0.1234 'International Tables Vol C Tables 4.2.6.8 and 6.1.1.4'
Co Co 0.3494 0.9721 'International Tables Vol C Tables 4.2.6.8 and 6.1.1.4'
Br Br -0.2901 2.4595 'International Tables Vol C Tables 4.2.6.8 and 6.1.1.4'

loop_
_geom_angle_atom_site_label_1
_geom_angle_atom_site_label_2
_geom_angle_atom_site_label_3
_geom_angle
S3 Co1 S1 92.58(5)
S4 Co1 S3 89.99(6)
S4 Co1 S1 170.07(6)
S2 Co1 S3 168.15(6)
S2 Co1 S4 89.47(5)
S2 Co1 S1 89.96(5)
C15 S3 Co1 105.66(17)
C22 S4 Co1 106.31(18)
C8 S2 Co1 106.15(17)
C1 S1 Co1 105.59(17)
C7 C2 C1 122.8(5)
C3 C2 C1 120.8(4)
C3 C2 C7 116.3(5)
C10 C9 C8 122.8(4)
C14 C9 C10 117.3(4)
C14 C9 C8 119.9(4)
C6 C5 Br1 120.0(4)
C6 C5 C4 120.9(5)
C4 C5 Br1 119.1(4)
C18 C19 Br3 118.5(4)
C20 C19 Br3 120.1(4)
C20 C19 C18 121.4(5)
C21 C16 C15 120.7(5)
C17 C16 C21 117.6(5)
C17 C16 C15 121.6(5)
C16 C21 H21 119.3
C20 C21 C16 121.4(5)
C20 C21 H21 119.3
C25 C26 Br4 119.0(4)
C27 C26 Br4 119.5(4)
C27 C26 C25 121.5(5)
C24 C23 C22 121.3(5)
C24 C23 C28 117.4(5)
C28 C23 C22 121.3(5)
C2 C1 S1 116.8(3)
C8 C1 S1 118.9(4)
C8 C1 C2 124.3(4)
C19 C18 H18 120.5
C19 C18 C17 118.9(5)
C17 C18 H18 120.5
C5 C6 H6 120.3
C7 C6 C5 119.4(5)
C7 C6 H6 120.3
C16 C15 S3 114.8(4)
C22 C15 S3 119.1(4)
C22 C15 C16 125.9(5)
C5 C4 H4 120.7
C3 C4 C5 118.7(5)
C3 C4 H4 120.7
C19 C20 C21 119.1(5)
C19 C20 H20 120.4
C21 C20 H20 120.4
C12 C11 H11 120.3
C12 C11 C10 119.5(5)
C10 C11 H11 120.3
C11 C12 Br2 119.8(4)
C13 C12 Br2 119.3(4)
C13 C12 C11 121.0(5)
C9 C10 H10 119.4
C11 C10 C9 121.2(5)
C11 C10 H10 119.4
C23 C24 H24 119.3
C23 C24 C25 121.4(5)
C25 C24 H24 119.3
C2 C7 H7 118.8
C6 C7 C2 122.3(5)
C6 C7 H7 118.8
C12 C13 H13 120.5
C12 C13 C14 118.9(5)
C14 C13 H13 120.5
C26 C25 C24 119.0(5)
C26 C25 H25 120.5
C24 C25 H25 120.5
C2 C3 H3 118.9
C4 C3 C2 122.3(5)
C4 C3 H3 118.9
C16 C17 H17 119.3
C18 C17 C16 121.5(5)
C18 C17 H17 119.3
C23 C22 S4 115.3(4)
C15 C22 S4 118.9(4)
C15 C22 C23 125.8(5)
C9 C8 S2 114.6(3)
C1 C8 S2 119.4(4)
C1 C8 C9 126.0(5)
C26 C27 H27 120.4
C26 C27 C28 119.1(5)
C28 C27 H27 120.4
C9 C14 H14 118.9
C13 C14 C9 122.2(5)
C13 C14 H14 118.9
C23 C28 H28 119.2
C27 C28 C23 121.6(5)
C27 C28 H28 119.2
C41 N1 C37 109.4(4)
C41 N1 C29 111.8(4)
C41 N1 C33 110.0(5)
C37 N1 C33 109.6(4)
C29 N1 C37 109.7(4)
C29 N1 C33 106.3(4)
H38A C38 H38B 107.5
C37 C38 H38A 108.6
C37 C38 H38B 108.6
C37 C38 C39 114.9(5)
C39 C38 H38A 108.6
C39 C38 H38B 108.6
N1 C41 H41A 108.1
N1 C41 H41B 108.1
H41A C41 H41B 107.3
C42 C41 N1 116.6(5)
C42 C41 H41A 108.1
C42 C41 H41B 108.1
H31A C31 H31B 107.1
C30 C31 H31A 107.7
C30 C31 H31B 107.7
C32 C31 H31A 107.7
C32 C31 H31B 107.7
C32 C31 C30 118.4(6)
N1 C37 H37A 108.1
N1 C37 H37B 108.1
C38 C37 N1 116.6(5)
C38 C37 H37A 108.1
C38 C37 H37B 108.1
H37A C37 H37B 107.3
C31 C30 H30A 109.6
C31 C30 H30B 109.6
H30A C30 H30B 108.1
C29 C30 C31 110.2(5)
C29 C30 H30A 109.6
C29 C30 H30B 109.6
C38 C39 H39A 108.9
C38 C39 H39B 108.9
C38 C39 C40 113.2(6)
H39A C39 H39B 107.7
C40 C39 H39A 108.9
C40 C39 H39B 108.9
N1 C29 H29A 108.1
N1 C29 H29B 108.1
C30 C29 N1 116.9(5)
C30 C29 H29A 108.1
C30 C29 H29B 108.1
H29A C29 H29B 107.3
N1 C33 H33A 107.7
N1 C33 H33B 107.7
H33A C33 H33B 107.1
C34 C33 N1 118.5(6)
C34 C33 H33A 107.7
C34 C33 H33B 107.7
C57 N2 C45 107.0(4)
C49 N2 C57 109.5(4)
C49 N2 C45 112.6(4)
C49 N2 C53 108.2(4)
C53 N2 C57 110.7(4)
C53 N2 C45 108.9(5)
N2 C57 H57A 107.9
N2 C57 H57B 107.9
H57A C57 H57B 107.2
C58 C57 N2 117.5(5)
C58 C57 H57A 107.9
C58 C57 H57B 107.9
C57 C58 H58A 109.4
C57 C58 H58B 109.4
H58A C58 H58B 108.0
C59 C58 C57 111.0(5)
C59 C58 H58A 109.4
C59 C58 H58B 109.4
H50A C50 H50B 108.2
C49 C50 H50A 109.8
C49 C50 H50B 109.8
C49 C50 C51 109.5(5)
C51 C50 H50A 109.8
C51 C50 H50B 109.8
H46A C46 H46B 108.1
C45 C46 H46A 109.5
C45 C46 H46B 109.5
C47 C46 H46A 109.5
C47 C46 H46B 109.5
C47 C46 C45 110.7(5)
N2 C45 H45A 108.3
N2 C45 H45B 108.3
C46 C45 N2 116.1(5)
C46 C45 H45A 108.3
C46 C45 H45B 108.3
H45A C45 H45B 107.4
N2 C49 C50 119.2(5)
N2 C49 H49A 107.5
N2 C49 H49B 107.5
C50 C49 H49A 107.5
C50 C49 H49B 107.5
H49A C49 H49B 107.0
H60A C60 H60B 109.5
H60A C60 H60C 109.5
H60B C60 H60C 109.5
C59 C60 H60A 109.5
C59 C60 H60B 109.5
C59 C60 H60C 109.5
C46 C47 H47A 108.8
C46 C47 H47B 108.8
C46 C47 C48 113.9(5)
H47A C47 H47B 107.7
C48 C47 H47A 108.8
C48 C47 H47B 108.8
H43A C43 H43B 107.8
C44 C43 H43A 109.0
C44 C43 H43B 109.0
C44 C43 C42 112.9(5)
C42 C43 H43A 109.0
C42 C43 H43B 109.0
C58 C59 H59A 108.4
C58 C59 H59B 108.4
C60 C59 C58 115.6(5)
C60 C59 H59A 108.4
C60 C59 H59B 108.4
H59A C59 H59B 107.4
H52A C52 H52B 109.5
H52A C52 H52C 109.5
H52B C52 H52C 109.5
C51 C52 H52A 109.5
C51 C52 H52B 109.5
C51 C52 H52C 109.5
C43 C44 H44A 109.5
C43 C44 H44B 109.5
C43 C44 H44C 109.5
H44A C44 H44B 109.5
H44A C44 H44C 109.5
H44B C44 H44C 109.5
C50 C51 H51A 107.9
C50 C51 H51B 107.9
C52 C51 C50 117.8(6)
C52 C51 H51A 107.9
C52 C51 H51B 107.9
H51A C51 H51B 107.2
C41 C42 C43 112.9(6)
C41 C42 H42A 109.0
C41 C42 H42B 109.0
C43 C42 H42A 109.0
C43 C42 H42B 109.0
H42A C42 H42B 107.8
C31 C32 H32A 109.5
C31 C32 H32B 109.5
C31 C32 H32C 109.5
H32A C32 H32B 109.5
H32A C32 H32C 109.5
H32B C32 H32C 109.5
C47 C48 H48A 109.5
C47 C48 H48B 109.5
C47 C48 H48C 109.5
H48A C48 H48B 109.5
H48A C48 H48C 109.5
H48B C48 H48C 109.5
C33 C34 H34A 108.2
C33 C34 H34B 108.2
C33 C34 C35 116.3(8)
H34A C34 H34B 107.4
C35 C34 H34A 108.2
C35 C34 H34B 108.2
N2 C53 H53A 108.2
N2 C53 H53B 108.2
H53A C53 H53B 107.3
C54 C53 N2 116.6(6)
C54 C53 H53A 108.2
C54 C53 H53B 108.2
C53 C54 H54A 107.6
C53 C54 H54B 107.6
H54A C54 H54B 107.1
C55 C54 C53 118.8(7)
C55 C54 H54A 107.6
C55 C54 H54B 107.6
C34 C35 H35A 105.4
C34 C35 H35B 105.4
C34 C35 H35C 111.3
C34 C35 H35D 111.3
C34 C35 C36B 102.5(9)
H35A C35 H35B 106.0
H35A C35 H35C 142.3
H35A C35 H35D 63.5
H35B C35 H35C 72.7
H35B C35 H35D 42.8
H35C C35 H35D 109.2
C36A C35 C34 127.6(11)
C36A C35 H35A 105.4
C36A C35 H35B 105.4
C36A C35 H35C 43.5
C36A C35 H35D 120.2
C36A C35 C36B 68.3(9)
C36B C35 H35A 50.4
C36B C35 H35B 147.8
C36B C35 H35C 111.3
C36B C35 H35D 111.3
H56A C56 H56B 109.5
H56A C56 H56C 109.5
H56B C56 H56C 109.5
C55 C56 H56A 109.5
C55 C56 H56B 109.5
C55 C56 H56C 109.5
C54 C55 C56 122.5(9)
C54 C55 H55A 106.7
C54 C55 H55B 106.7
C56 C55 H55A 106.7
C56 C55 H55B 106.7
H55A C55 H55B 106.6
C35 C36A H36A 109.5
C35 C36A H36B 109.5
C35 C36A H36C 109.5
C39 C40 H40A 109.5
C39 C40 H40B 109.5
C39 C40 H40C 109.5
H40A C40 H40B 109.5
H40A C40 H40C 109.5
H40B C40 H40C 109.5
C35 C36B H36D 109.5
C35 C36B H36E 109.5
C35 C36B H36F 109.5
H36D C36B H36E 109.5
H36D C36B H36F 109.5
H36E C36B H36F 109.5

loop_
_geom_bond_atom_site_label_1
_geom_bond_atom_site_label_2
_geom_bond_distance
Br3 C19 1.908(5)
Co1 S3 2.1743(14)
Co1 S4 2.1710(15)
Co1 S2 2.1642(14)
Co1 S1 2.1797(15)
Br1 C5 1.901(5)
Br2 C12 1.908(5)
Br4 C26 1.907(5)
S3 C15 1.773(5)
S4 C22 1.759(5)
S2 C8 1.752(5)
S1 C1 1.763(5)
C2 C1 1.473(7)
C2 C7 1.405(7)
C2 C3 1.396(7)
C9 C10 1.400(7)
C9 C8 1.492(7)
C9 C14 1.392(7)
C5 C6 1.377(7)
C5 C4 1.386(7)
C19 C18 1.375(7)
C19 C20 1.373(7)
C16 C21 1.397(7)
C16 C15 1.480(7)
C16 C17 1.390(7)
C21 H21 0.9500
C21 C20 1.381(7)
C26 C25 1.380(7)
C26 C27 1.371(7)
C23 C24 1.394(7)
C23 C22 1.485(7)
C23 C28 1.405(7)
C1 C8 1.358(7)
C18 H18 0.9500
C18 C17 1.386(7)
C6 H6 0.9500
C6 C7 1.368(7)
C15 C22 1.359(7)
C4 H4 0.9500
C4 C3 1.383(7)
C20 H20 0.9500
C11 H11 0.9500
C11 C12 1.381(7)
C11 C10 1.381(7)
C12 C13 1.377(7)
C10 H10 0.9500
C24 H24 0.9500
C24 C25 1.395(7)
C7 H7 0.9500
C13 H13 0.9500
C13 C14 1.380(7)
C25 H25 0.9500
C3 H3 0.9500
C17 H17 0.9500
C27 H27 0.9500
C27 C28 1.387(7)
C14 H14 0.9500
C28 H28 0.9500
N1 C41 1.502(7)
N1 C37 1.526(7)
N1 C29 1.510(7)
N1 C33 1.546(7)
C38 H38A 0.9900
C38 H38B 0.9900
C38 C37 1.481(8)
C38 C39 1.482(8)
C41 H41A 0.9900
C41 H41B 0.9900
C41 C42 1.481(8)
C31 H31A 0.9900
C31 H31B 0.9900
C31 C30 1.506(8)
C31 C32 1.448(8)
C37 H37A 0.9900
C37 H37B 0.9900
C30 H30A 0.9900
C30 H30B 0.9900
C30 C29 1.495(8)
C39 H39A 0.9900
C39 H39B 0.9900
C39 C40 1.509(9)
C29 H29A 0.9900
C29 H29B 0.9900
C33 H33A 0.9900
C33 H33B 0.9900
C33 C34 1.449(9)
N2 C57 1.533(7)
N2 C45 1.547(7)
N2 C49 1.491(7)
N2 C53 1.516(7)
C57 H57A 0.9900
C57 H57B 0.9900
C57 C58 1.508(7)
C58 H58A 0.9900
C58 H58B 0.9900
C58 C59 1.500(8)
C50 H50A 0.9900
C50 H50B 0.9900
C50 C49 1.493(8)
C50 C51 1.516(8)
C46 H46A 0.9900
C46 H46B 0.9900
C46 C45 1.503(8)
C46 C47 1.489(8)
C45 H45A 0.9900
C45 H45B 0.9900
C49 H49A 0.9900
C49 H49B 0.9900
C60 H60A 0.9800
C60 H60B 0.9800
C60 H60C 0.9800
C60 C59 1.499(7)
C47 H47A 0.9900
C47 H47B 0.9900
C47 C48 1.515(8)
C43 H43A 0.9900
C43 H43B 0.9900
C43 C44 1.532(8)
C43 C42 1.539(8)
C59 H59A 0.9900
C59 H59B 0.9900
C52 H52A 0.9800
C52 H52B 0.9800
C52 H52C 0.9800
C52 C51 1.467(8)
C44 H44A 0.9800
C44 H44B 0.9800
C44 H44C 0.9800
C51 H51A 0.9900
C51 H51B 0.9900
C42 H42A 0.9900
C42 H42B 0.9900
C32 H32A 0.9800
C32 H32B 0.9800
C32 H32C 0.9800
C48 H48A 0.9800
C48 H48B 0.9800
C48 H48C 0.9800
C34 H34A 0.9900
C34 H34B 0.9900
C34 C35 1.467(9)
C53 H53A 0.9900
C53 H53B 0.9900
C53 C54 1.489(9)
C54 H54A 0.9900
C54 H54B 0.9900
C54 C55 1.393(10)
C35 H35A 0.9900
C35 H35B 0.9900
C35 H35C 0.9900
C35 H35D 0.9900
C35 C36A 1.280(12)
C35 C36B 1.67(2)
C56 H56A 0.9800
C56 H56B 0.9800
C56 H56C 0.9800
C56 C55 1.430(11)
C55 H55A 0.9900
C55 H55B 0.9900
C36A H36A 0.9800
C36A H36B 0.9800
C36A H36C 0.9800
C40 H40A 0.9800
C40 H40B 0.9800
C40 H40C 0.9800
C36B H36D 0.9800
C36B H36E 0.9800
C36B H36F 0.9800

loop_
_geom_torsion_atom_site_label_1
_geom_torsion_atom_site_label_2
_geom_torsion_atom_site_label_3
_geom_torsion_atom_site_label_4
_geom_torsion
Br3 C19 C18 C17 178.4(4)
Br3 C19 C20 C21 -177.5(4)
Co1 S3 C15 C16 -176.0(3)
Co1 S3 C15 C22 0.3(4)
Co1 S4 C22 C23 -177.2(3)
Co1 S4 C22 C15 1.2(4)
Co1 S2 C8 C9 -178.4(3)
Co1 S2 C8 C1 0.5(4)
Co1 S1 C1 C2 -176.9(3)
Co1 S1 C1 C8 1.8(4)
Br1 C5 C6 C7 -179.0(4)
Br1 C5 C4 C3 -179.5(4)
Br2 C12 C13 C14 -179.2(4)
Br4 C26 C25 C24 -179.3(4)
Br4 C26 C27 C28 -180.0(4)
S3 Co1 S4 C22 -0.71(18)
S3 Co1 S2 C8 -102.0(3)
S3 Co1 S1 C1 167.33(17)
S3 C15 C22 S4 -1.0(6)
S3 C15 C22 C23 177.2(4)
S4 Co1 S3 C15 0.30(17)
S4 Co1 S2 C8 170.57(17)
S4 Co1 S1 C1 -87.8(4)
S2 Co1 S3 C15 -87.1(3)
S2 Co1 S4 C22 167.46(18)
S2 Co1 S1 C1 -1.09(17)
S1 Co1 S3 C15 170.71(17)
S1 Co1 S4 C22 -105.8(4)
S1 Co1 S2 C8 0.48(17)
S1 C1 C8 S2 -1.5(6)
S1 C1 C8 C9 177.2(4)
C2 C1 C8 S2 177.0(4)
C2 C1 C8 C9 -4.3(8)
C5 C6 C7 C2 -0.7(8)
C5 C4 C3 C2 -2.4(8)
C19 C18 C17 C16 -1.4(8)
C16 C21 C20 C19 -0.3(8)
C16 C15 C22 S4 174.9(4)
C16 C15 C22 C23 -7.0(8)
C21 C16 C15 S3 -46.2(6)
C21 C16 C15 C22 137.7(5)
C21 C16 C17 C18 2.1(8)
C26 C27 C28 C23 -1.2(8)
C23 C24 C25 C26 -0.2(8)
C1 C2 C7 C6 179.9(5)
C1 C2 C3 C4 -178.3(5)
C18 C19 C20 C21 1.0(8)
C6 C5 C4 C3 0.1(8)
C15 C16 C21 C20 175.5(5)
C15 C16 C17 C18 -174.5(5)
C4 C5 C6 C7 1.4(8)
C20 C19 C18 C17 -0.2(8)
C11 C12 C13 C14 1.0(8)
C12 C11 C10 C9 1.4(8)
C12 C13 C14 C9 0.0(8)
C10 C9 C8 S2 133.5(4)
C10 C9 C8 C1 -45.3(7)
C10 C9 C14 C13 -0.3(7)
C10 C11 C12 Br2 178.5(4)
C10 C11 C12 C13 -1.7(8)
C24 C23 C22 S4 -47.2(6)
C24 C23 C22 C15 134.6(5)
C24 C23 C28 C27 0.9(7)
C7 C2 C1 S1 133.8(4)
C7 C2 C1 C8 -44.8(7)
C7 C2 C3 C4 3.1(8)
C25 C26 C27 C28 0.8(8)
C3 C2 C1 S1 -44.8(6)
C3 C2 C1 C8 136.7(5)
C3 C2 C7 C6 -1.5(7)
C17 C16 C21 C20 -1.2(8)
C17 C16 C15 S3 130.3(4)
C17 C16 C15 C22 -45.7(7)
C22 C23 C24 C25 178.9(4)
C22 C23 C28 C27 -178.2(5)
C8 C9 C10 C11 -177.8(5)
C8 C9 C14 C13 177.2(5)
C27 C26 C25 C24 -0.2(8)
C14 C9 C10 C11 -0.4(7)
C14 C9 C8 S2 -43.8(6)
C14 C9 C8 C1 137.4(5)
C28 C23 C24 C25 -0.2(7)
C28 C23 C22 S4 131.8(4)
C28 C23 C22 C15 -46.4(7)
N1 C41 C42 C43 172.5(5)
N1 C33 C34 C35 174.3(6)
C41 N1 C37 C38 61.8(6)
C41 N1 C29 C30 53.8(6)
C41 N1 C33 C34 -175.4(6)
C31 C30 C29 N1 176.5(5)
C37 N1 C41 C42 172.5(5)
C37 N1 C29 C30 -67.7(6)
C37 N1 C33 C34 -55.2(7)
C37 C38 C39 C40 -172.5(6)
C39 C38 C37 N1 164.5(5)
C29 N1 C41 C42 50.9(7)
C29 N1 C37 C38 -175.2(5)
C29 N1 C33 C34 63.3(7)
C33 N1 C41 C42 -67.0(7)
C33 N1 C37 C38 -58.9(6)
C33 N1 C29 C30 173.8(5)
C33 C34 C35 C36A -178.8(9)
C33 C34 C35 C36B -106.7(11)
N2 C57 C58 C59 -161.4(5)
N2 C53 C54 C55 179.9(7)
C57 N2 C45 C46 -172.1(5)
C57 N2 C49 C50 69.5(7)
C57 N2 C53 C54 54.7(7)
C57 C58 C59 C60 -176.7(5)
C45 N2 C57 C58 -61.6(6)
C45 N2 C49 C50 -49.4(7)
C45 N2 C53 C54 172.1(6)
C45 C46 C47 C48 -170.9(5)
C49 N2 C57 C58 176.1(5)
C49 N2 C45 C46 -51.8(7)
C49 N2 C53 C54 -65.3(7)
C49 C50 C51 C52 -162.5(6)
C47 C46 C45 N2 -174.3(5)
C44 C43 C42 C41 -70.6(7)
C51 C50 C49 N2 -175.7(5)
C32 C31 C30 C29 174.2(6)
C53 N2 C57 C58 56.9(7)
C53 N2 C45 C46 68.2(6)
C53 N2 C49 C50 -169.7(5)
C53 C54 C55 C56 173.4(8)
